data_4021165
loop_
_publ_author_name
'Murray V. Baker'
'Mark J. Bosnich'
'David H. Brown'
'Lindsay T. Byrne'
'Valerie J. Hesler'
'Brian W. Skelton'
'Allan H. White'
'Charlotte C. Williams'

_publ_section_title
;
 Azolium-Linked Cyclophanes: A Comprehensive Examination
 of Conformations by ^1^H-NMR Spectroscopy and Structural Studies
;
_journal_name_full 'Journal of Organic Chemistry'
_journal_page_first 7640
_journal_page_last 7652
_journal_paper_doi 10.1021/jo049097o
_journal_volume 69
_journal_year 2004
_chemical_formula_moiety 'C21 H21 N5, 2Br, C H4 O'
_chemical_formula_sum 'C22 H25 Br2 N5 O'
_chemical_formula_weight 535.28
_space_group_crystal_system triclinic
_space_group_IT_number 2
_space_group_name_Hall '-P 1'
_space_group_name_H-M_alt 'P -1'
_cell_angle_alpha 80.5080(10)
_cell_angle_beta 84.6670(10)
_cell_angle_gamma 78.3820(10)
_cell_formula_units_Z 2
_cell_length_a 8.8032(8)
_cell_length_b 9.5861(9)
_cell_length_c 14.0000(10)
_cell_measurement_temperature 293(2)
_cell_volume 1139.20(17)
_exptl_crystal_density_diffrn 1.56
_cod_original_formula_sum 'C22 H25 Br2 N5 O1'
_cod_database_code 4021165

loop_
_space_group_symop_id
_space_group_symop_operation_xyz
1 x,y,z
2 -x,-y,-z

loop_
_atom_site_label
_atom_site_fract_x
_atom_site_fract_y
_atom_site_fract_z
_atom_site_U_iso_or_equiv
_atom_site_adp_type
_atom_site_calc_flag
_atom_site_calc_attached_atom
_atom_site_occupancy
_atom_site_disorder_assembly
_atom_site_disorder_group
Br1 -.04048(3) .74954(3) .666682(18) .03126(18) Uani ? ? 1.00000 ? ?
Br2 -.31571(3) 1.15192(3) .87779(2) .0334(2) Uani ? ? 1.00000 ? ?
C1 -.0386(3) .4169(3) .82569(17) .0248(16) Uani ? ? 1.00000 ? ?
C11 .0906(3) .4065(3) .89084(16) .0251(16) Uani ? ? 1.00000 ? ?
C12 .1564(3) .2764(3) .94603(16) .0262(16) Uani ? ? 1.00000 ? ?
C13 .2739(3) .2741(3) 1.0070(2) .035(2) Uani ? ? 1.00000 ? ?
C14 .3237(3) .3999(4) 1.0137(2) .043(2) Uani ? ? 1.00000 ? ?
C15 .2583(3) .5284(4) .9609(2) .040(2) Uani ? ? 1.00000 ? ?
C16 .1419(3) .5322(3) .8989(2) .0325(19) Uani ? ? 1.00000 ? ?
C2 .2650(3) .3758(3) .51362(18) .0276(17) Uani ? ? 1.00000 ? ?
N21 .0180(2) .3703(2) .73067(13) .0232(13) Uani ? ? 1.00000 ? ?
C22 .1422(3) .4039(3) .67775(17) .0236(15) Uani ? ? 1.00000 ? ?
N23 .1428(2) .3653(2) .59099(14) .0243(13) Uani ? ? 1.00000 ? ?
C24 .0146(3) .3038(3) .58814(19) .0319(18) Uani ? ? 1.00000 ? ?
C25 -.0642(3) .3089(3) .67491(18) .0317(18) Uani ? ? 1.00000 ? ?
C3 .5237(3) -.0563(3) .7136(2) .0328(18) Uani ? ? 1.00000 ? ?
C31 .5341(3) .0646(3) .62959(18) .0276(16) Uani ? ? 1.00000 ? ?
N32 .4038(2) .1607(2) .60978(14) .0250(13) Uani ? ? 1.00000 ? ?
C33 .4127(3) .2685(3) .53655(16) .0255(16) Uani ? ? 1.00000 ? ?
C34 .5495(3) .2844(3) .48145(18) .0317(18) Uani ? ? 1.00000 ? ?
C35 .6831(3) .1833(3) .5024(2) .037(2) Uani ? ? 1.00000 ? ?
C36 .6760(3) .0720(3) .5774(2) .036(2) Uani ? ? 1.00000 ? ?
C4 .1041(3) .1372(3) .94260(19) .0280(17) Uani ? ? 1.00000 ? ?
N41 .3727(2) -.0337(2) .76866(15) .0276(14) Uani ? ? 1.00000 ? ?
C42 .3373(3) .0493(3) .83787(18) .0262(16) Uani ? ? 1.00000 ? ?
C44 .1238(3) -.0174(3) .8076(2) .0326(18) Uani ? ? 1.00000 ? ?
N43 .1863(2) .0616(2) .86280(14) .0252(13) Uani ? ? 1.00000 ? ?
C45 .2384(3) -.0752(3) .7485(2) .034(2) Uani ? ? 1.00000 ? ?
O01 -.5058(3) .4207(2) .71373(16) .0437(16) Uani ? ? 1.00000 ? ?
C01 -.4594(4) .5231(3) .7597(2) .040(2) Uani ? ? 1.00000 ? ?
H1a -.087(3) .509(3) .8078(18) .024(6) Uiso ? ? 1.00000 ? ?
H1b -.110(3) .354(3) .8539(17) .025(6) Uiso ? ? 1.00000 ? ?
H13 .325(3) .180(3) 1.042(2) .033(7) Uiso ? ? 1.00000 ? ?
H14 .401(4) .387(3) 1.052(2) .056(10) Uiso ? ? 1.00000 ? ?
H15 .296(4) .613(4) .964(2) .058(10) Uiso ? ? 1.00000 ? ?
H16 .097(3) .617(3) .859(2) .034(8) Uiso ? ? 1.00000 ? ?
H2a .287(3) .474(3) .505(2) .033(7) Uiso ? ? 1.00000 ? ?
H2b .220(2) .355(2) .4565(16) .011(5) Uiso ? ? 1.00000 ? ?
H22 .217(3) .447(2) .6984(17) .019(6) Uiso ? ? 1.00000 ? ?
H24 .001(3) .271(3) .531(2) .035(7) Uiso ? ? 1.00000 ? ?
H25 -.151(3) .278(3) .698(2) .042(8) Uiso ? ? 1.00000 ? ?
H3a .600(3) -.058(3) .760(2) .040(8) Uiso ? ? 1.00000 ? ?
H3b .531(3) -.148(3) .685(2) .043(8) Uiso ? ? 1.00000 ? ?
H34 .554(4) .366(3) .433(2) .051(9) Uiso ? ? 1.00000 ? ?
H35 .785(4) .199(3) .464(2) .051(9) Uiso ? ? 1.00000 ? ?
H36 .765(4) .004(3) .595(2) .054(9) Uiso ? ? 1.00000 ? ?
H4a -.003(3) .149(3) .9329(18) .026(6) Uiso ? ? 1.00000 ? ?
H4b .129(3) .077(3) .9972(19) .022(6) Uiso ? ? 1.00000 ? ?
H42 .412(3) .092(3) .8654(18) .028(7) Uiso ? ? 1.00000 ? ?
H44 .022(4) -.023(3) .813(2) .046(8) Uiso ? ? 1.00000 ? ?
H45 .230(3) -.128(3) .699(2) .043(8) Uiso ? ? 1.00000 ? ?
H01 -.468(4) .349(3) .741(2) .045(10) Uiso ? ? 1.00000 ? ?
H01a -.376(4) .560(3) .721(2) .054(9) Uiso ? ? 1.00000 ? ?
H01b -.554(4) .608(3) .762(2) .047(8) Uiso ? ? 1.00000 ? ?
H01c -.456(4) .485(4) .828(3) .060(10) Uiso ? ? 1.00000 ? ?

loop_
_atom_site_aniso_label
_atom_site_aniso_U_11
_atom_site_aniso_U_22
_atom_site_aniso_U_33
_atom_site_aniso_U_12
_atom_site_aniso_U_13
_atom_site_aniso_U_23
Br1 .03368(15) .03226(15) .02863(14) -.00775(11) -.00200(10) -.00500(10)
Br2 .02083(13) .03628(16) .04397(16) -.00963(10) -.00576(11) -.00154(12)
C1 .0233(12) .0276(13) .0232(12) -.0044(10) .0021(10) -.0058(10)
C11 .0207(11) .0362(14) .0210(11) -.0077(10) .0055(9) -.0125(10)
C12 .0202(11) .0401(14) .0206(12) -.0083(10) .0036(9) -.0107(10)
C13 .0246(12) .0544(18) .0279(13) -.0048(12) -.0022(10) -.0136(13)
C14 .0251(13) .077(2) .0359(15) -.0154(14) -.0007(12) -.0318(16)
C15 .0327(14) .056(2) .0435(16) -.0209(14) .0106(12) -.0309(15)
C16 .0286(13) .0407(16) .0325(14) -.0122(12) .0082(11) -.0167(12)
C2 .0255(12) .0327(14) .0237(12) -.0051(10) .0023(10) -.0042(10)
N21 .0196(9) .0264(10) .0241(10) -.0028(8) -.0025(8) -.0061(8)
C22 .0193(11) .0266(12) .0253(12) -.0034(9) -.0014(9) -.0060(9)
N23 .0198(9) .0277(11) .0248(10) -.0020(8) -.0010(8) -.0051(8)
C24 .0265(13) .0434(16) .0296(13) -.0104(11) -.0006(10) -.0125(12)
C25 .0249(12) .0448(16) .0304(13) -.0140(12) -.0017(11) -.0109(12)
C3 .0277(13) .0284(14) .0410(15) -.0006(11) .0009(11) -.0092(12)
C31 .0252(12) .0300(13) .0298(13) -.0032(10) -.0020(10) -.0129(10)
N32 .0219(9) .0273(10) .0273(10) -.0053(8) -.0006(8) -.0081(8)
C33 .0244(12) .0315(13) .0235(12) -.0062(10) -.0000(9) -.0128(10)
C34 .0290(13) .0453(16) .0240(13) -.0133(12) .0020(10) -.0087(12)
C35 .0227(13) .0572(19) .0325(14) -.0103(12) .0048(11) -.0151(13)
C36 .0232(13) .0458(17) .0390(15) .0005(12) -.0025(11) -.0153(13)
C4 .0215(12) .0369(14) .0249(13) -.0077(11) -.0007(10) -.0001(11)
N41 .0257(10) .0249(10) .0328(11) -.0054(8) -.0029(8) -.0046(9)
C42 .0213(11) .0270(12) .0308(13) -.0064(10) -.0037(10) -.0027(10)
C44 .0288(13) .0373(15) .0363(14) -.0165(12) -.0072(11) -.0031(11)
N43 .0227(10) .0271(11) .0271(10) -.0087(8) -.0046(8) -.0017(8)
C45 .0359(14) .0346(15) .0371(15) -.0146(12) -.0040(12) -.0087(12)
O01 .0455(12) .0386(12) .0508(13) -.0069(10) -.0178(10) -.0105(10)
C01 .0474(18) .0403(17) .0343(16) -.0122(14) -.0037(14) -.0086(13)

loop_
_geom_bond_atom_site_label_1
_geom_bond_atom_site_label_2
_geom_bond_site_symmetry_1
_geom_bond_site_symmetry_2
_geom_bond_distance
_geom_bond_publ_flag
C1 C11 . . 1.500(4) ?
C1 N21 . . 1.484(3) ?
C1 H1a . . .90(2) ?
C1 H1b . . .98(3) ?
C11 C12 . . 1.401(3) ?
C11 C16 . . 1.394(4) ?
C12 C13 . . 1.395(4) ?
C12 C4 . . 1.506(4) ?
C13 C14 . . 1.383(5) ?
C13 H13 . . .99(2) ?
C14 C15 . . 1.373(4) ?
C14 H14 . . .88(4) ?
C15 C16 . . 1.395(4) ?
C15 H15 . . .94(4) ?
C16 H16 . . .94(2) ?
C2 N23 . . 1.460(3) ?
C2 C33 . . 1.510(3) ?
C2 H2a . . .99(3) ?
C2 H2b . . .99(2) ?
N21 C22 . . 1.328(3) ?
N21 C25 . . 1.381(4) ?
C22 N23 . . 1.326(3) ?
C22 H22 . . .93(3) ?
N23 C24 . . 1.381(4) ?
C24 C25 . . 1.345(4) ?
C24 H24 . . .93(3) ?
C25 H25 . . .89(3) ?
C3 C31 . . 1.519(3) ?
C3 N41 . . 1.469(3) ?
C3 H3a . . .97(3) ?
C3 H3b . . 1.02(3) ?
C31 N32 . . 1.338(3) ?
C31 C36 . . 1.396(4) ?
N32 C33 . . 1.339(3) ?
C33 C34 . . 1.389(3) ?
C34 C35 . . 1.386(3) ?
C34 H34 . . .95(3) ?
C35 C36 . . 1.376(4) ?
C35 H35 . . 1.03(3) ?
C36 H36 . . .94(3) ?
C4 N43 . . 1.484(3) ?
C4 H4a . . .94(3) ?
C4 H4b . . .89(2) ?
N41 C42 . . 1.329(3) ?
N41 C45 . . 1.387(4) ?
C42 N43 . . 1.329(3) ?
C42 H42 . . .97(3) ?
C44 N43 . . 1.383(4) ?
C44 C45 . . 1.335(4) ?
C44 H44 . . .91(3) ?
C45 H45 . . .94(3) ?
O01 C01 . . 1.401(4) ?
O01 H01 . . .75(3) ?
C01 H01a . . .96(3) ?
C01 H01b . . 1.04(3) ?
C01 H01c . . .97(3) ?

loop_
_cod_related_entry_id
_cod_related_entry_database
_cod_related_entry_code
1 ChemSpider 21155160
